data_4507875
loop_
_publ_author_name
'Lu, Zhiyong'
'Du, Liting'
'Tang, Kuanzhen'
'Bai, Junfeng'

_publ_section_title
;
 High H2and CH4Adsorption Capacity of a Highly Porous (2,3,4)-Connected
 Metal--Organic Framework
;
_journal_issue 6
_journal_name_full 'Crystal Growth &amp; Design'
_journal_page_first 2252
_journal_paper_doi 10.1021/cg400449c
_journal_volume 13
_journal_year 2013
_chemical_formula_moiety 'C63 H39 Cu6 N3 O30'
_chemical_formula_sum 'C63 H39 Cu6 N3 O30'
_chemical_formula_weight 1699.27
_chemical_name_systematic
; 
 ? 
;
_space_group_IT_number 63
_symmetry_cell_setting orthorhombic
_symmetry_space_group_name_Hall '-C 2c 2'
_symmetry_space_group_name_H-M 'C m c m'
_atom_sites_solution_hydrogens geom
_atom_sites_solution_primary direct
_atom_sites_solution_secondary difmap
_audit_creation_method SHELXL-97
_cell_angle_alpha 90.00
_cell_angle_beta 90.00
_cell_angle_gamma 90.00
_cell_formula_units_Z 4
_cell_length_a 25.2913(14)
_cell_length_b 33.5090(16)
_cell_length_c 18.6810(13)
_cell_measurement_reflns_used 7828
_cell_measurement_temperature 291(2)
_cell_measurement_theta_max 24.84
_cell_measurement_theta_min 2.27
_cell_volume 15831.9(16)
_computing_structure_refinement 'SHELXL-97 (Sheldrick, 1997)'
_computing_structure_solution 'SHELXS-97 (Sheldrick, 1990)'
_diffrn_ambient_temperature 291(2)
_diffrn_measured_fraction_theta_full 0.999
_diffrn_measured_fraction_theta_max 0.999
_diffrn_measurement_device_type 'CCD area detector'
_diffrn_measurement_method 'phi and omega scans'
_diffrn_radiation_monochromator graphite
_diffrn_radiation_source 'fine-focus sealed tube'
_diffrn_radiation_type MoK\a
_diffrn_radiation_wavelength 0.71073
_diffrn_reflns_av_R_equivalents 0.0416
_diffrn_reflns_av_sigmaI/netI 0.0563
_diffrn_reflns_limit_h_max 31
_diffrn_reflns_limit_h_min -30
_diffrn_reflns_limit_k_max 32
_diffrn_reflns_limit_k_min -41
_diffrn_reflns_limit_l_max 23
_diffrn_reflns_limit_l_min -21
_diffrn_reflns_number 47169
_diffrn_reflns_theta_full 26.00
_diffrn_reflns_theta_max 26.00
_diffrn_reflns_theta_min 1.01
_exptl_absorpt_coefficient_mu 0.830
_exptl_absorpt_correction_T_max 0.833
_exptl_absorpt_correction_T_min 0.793
_exptl_absorpt_correction_type multi-scan
_exptl_absorpt_process_details 'SADABA, (Bruker, 2000)'
_exptl_crystal_colour green
_exptl_crystal_density_diffrn 0.713
_exptl_crystal_density_method 'not measured'
_exptl_crystal_description block
_exptl_crystal_F_000 3408
_exptl_crystal_size_max 0.28
_exptl_crystal_size_mid 0.24
_exptl_crystal_size_min 0.22
_refine_diff_density_max 0.528
_refine_diff_density_min -0.396
_refine_diff_density_rms 0.076
_refine_ls_extinction_method none
_refine_ls_goodness_of_fit_ref 1.008
_refine_ls_hydrogen_treatment mixed
_refine_ls_matrix_type full
_refine_ls_number_parameters 251
_refine_ls_number_reflns 8210
_refine_ls_number_restraints 0
_refine_ls_restrained_S_all 1.008
_refine_ls_R_factor_all 0.0609
_refine_ls_R_factor_gt 0.0485
_refine_ls_shift/su_max 0.000
_refine_ls_shift/su_mean 0.000
_refine_ls_structure_factor_coef Fsqd
_refine_ls_weighting_details 'calc w=1/[\s^2^(Fo^2^)+(0.0600P)^2^+1.6600P] where P=(Fo^2^+2Fc^2^)/3'
_refine_ls_weighting_scheme calc
_refine_ls_wR_factor_gt 0.1190
_refine_ls_wR_factor_ref 0.1205
_reflns_number_gt 5322
_reflns_number_total 8222
_reflns_threshold_expression >2sigma(I)
_cod_data_source_file cg400449c_si_001.cif
_cod_data_source_block c2m
_cod_depositor_comments
;
The following automatic conversions were performed:

'_symmetry_cell_setting' value 'Orthorhombic' changed to
'orthorhombic' according to
/home/saulius/struct/CIF-dictionaries/cif_core.dic dictionary named
'cif_core.dic' version 2.3.1 from 2005-06-27.

Automatic conversion script
Id: cif_fix_values 1891 2012-01-12 08:04:46Z andrius 
;
_cod_database_code 4507875

loop_
_symmetry_equiv_pos_as_xyz
'x, y, z'
'-x, -y, z+1/2'
'x, -y, -z'
'-x, y, -z+1/2'
'x+1/2, y+1/2, z'
'-x+1/2, -y+1/2, z+1/2'
'x+1/2, -y+1/2, -z'
'-x+1/2, y+1/2, -z+1/2'
'-x, -y, -z'
'x, y, -z-1/2'
'-x, y, z'
'x, -y, z-1/2'
'-x+1/2, -y+1/2, -z'
'x+1/2, y+1/2, -z-1/2'
'-x+1/2, y+1/2, z'
'x+1/2, -y+1/2, z-1/2'

loop_
_atom_site_label
_atom_site_type_symbol
_atom_site_fract_x
_atom_site_fract_y
_atom_site_fract_z
_atom_site_U_iso_or_equiv
_atom_site_adp_type
_atom_site_occupancy
_atom_site_symmetry_multiplicity
_atom_site_calc_flag
_atom_site_refinement_flags
_atom_site_disorder_assembly
_atom_site_disorder_group
C1 C 0.11844(11) 0.39503(8) 0.60593(15) 0.0415(7) Uani 1 1 d . . .
C2 C 0.13878(10) 0.35815(8) 0.58524(14) 0.0422(7) Uani 1 1 d . . .
H2 H 0.1226 0.3347 0.6005 0.051 Uiso 1 1 calc R . .
C3 C 0.18225(10) 0.35647(9) 0.54275(14) 0.0409(7) Uani 1 1 d . . .
C4 C 0.20689(11) 0.39108(9) 0.51929(15) 0.0434(7) Uani 1 1 d . . .
H4 H 0.2364 0.3896 0.4897 0.052 Uiso 1 1 calc R . .
C5 C 0.18696(11) 0.42826(9) 0.54050(15) 0.0419(7) Uani 1 1 d . . .
C6 C 0.14273(10) 0.42993(9) 0.58446(15) 0.0427(7) Uani 1 1 d . . .
H6 H 0.1295 0.4545 0.5994 0.051 Uiso 1 1 calc R . .
C7 C 0.07217(11) 0.39634(9) 0.65667(15) 0.0408(7) Uani 1 1 d . . .
C8 C 0.20621(11) 0.31704(9) 0.52236(15) 0.0428(7) Uani 1 1 d . . .
C9 C 0.18644(15) 0.5000 0.5000 0.0416(10) Uani 1 2 d S . .
H9 H 0.1497 0.5000 0.5000 0.050 Uiso 1 2 calc SR . .
C10 C 0.21396(10) 0.46599(9) 0.51973(15) 0.0404(7) Uani 1 1 d . . .
C11 C 0.26847(11) 0.46644(10) 0.51976(15) 0.0468(7) Uani 1 1 d . . .
H11 H 0.2870 0.4437 0.5334 0.056 Uiso 1 1 calc R . .
C12 C 0.30303(15) 0.25767(12) 0.7500 0.0418(10) Uani 1 2 d S . .
H12 H 0.2708 0.2442 0.7500 0.050 Uiso 1 2 calc SR . .
C13 C 0.32653(11) 0.26748(9) 0.68565(15) 0.0431(7) Uani 1 1 d . . .
C14 C 0.37542(11) 0.28635(9) 0.68553(15) 0.0443(7) Uani 1 1 d . . .
H14 H 0.3919 0.2930 0.6427 0.053 Uiso 1 1 calc R . .
C15 C 0.39902(15) 0.29499(13) 0.7500 0.0434(10) Uani 1 2 d S . .
C16 C 0.29858(10) 0.25926(9) 0.61566(15) 0.0412(7) Uani 1 1 d . . .
C17 C 0.5000 0.29884(19) 0.7500 0.0445(14) Uani 1 4 d S . .
H17 H 0.5000 0.2711 0.7500 0.053 Uiso 1 4 calc SR . .
C18 C 0.45060(16) 0.31836(13) 0.7500 0.0442(10) Uani 1 2 d S . .
C19 C 0.45045(17) 0.35973(14) 0.7500 0.0568(12) Uani 1 2 d S . .
H19 H 0.4185 0.3735 0.7500 0.068 Uiso 1 2 calc SR . .
Cu1 Cu 0.0000 0.43593(2) 0.7500 0.04003(18) Uani 1 4 d S . .
Cu2 Cu 0.0000 0.35680(2) 0.7500 0.04095(19) Uani 1 4 d S . .
Cu3 Cu 0.288788(13) 0.268058(10) 0.464838(18) 0.04055(12) Uani 1 1 d . . .
N1 N 0.29563(12) 0.5000 0.5000 0.0493(9) Uani 1 2 d S . .
N2 N 0.5000 0.38165(17) 0.7500 0.0603(15) Uani 1 4 d S . .
O1 O 0.05503(7) 0.42924(6) 0.67648(9) 0.0415(5) Uani 1 1 d . . .
O2 O 0.05473(7) 0.36355(6) 0.67711(10) 0.0461(5) Uani 1 1 d . . .
O3 O 0.24805(7) 0.31641(6) 0.48768(10) 0.0441(5) Uani 1 1 d . A .
O4 O 0.18337(7) 0.28601(6) 0.54748(10) 0.0420(5) Uani 1 1 d . . .
O5 O 0.32108(7) 0.27125(6) 0.56085(10) 0.0438(5) Uani 1 1 d . A .
O6 O 0.25565(7) 0.24142(6) 0.61894(10) 0.0431(5) Uani 1 1 d . . .
O1W O 0.0000 0.50001(12) 0.7500 0.0482(10) Uani 1 4 d S . .
H1X H 0.0345 0.5096 0.7373 0.058 Uiso 0.25 1 d PR . .
H1Y H -0.0091 0.5096 0.7968 0.058 Uiso 0.25 1 d PR . .
O2W O 0.0000 0.29240(12) 0.7500 0.0525(11) Uani 1 4 d S . .
H2X H -0.0254 0.2829 0.7159 0.063 Uiso 0.25 1 d PR . .
H2Y H -0.0091 0.2829 0.7969 0.063 Uiso 0.25 1 d PR . .
O3WA O 0.350(9) 0.301(6) 0.420(13) 0.047(8) Uani 0.50 1 d P A 1
H3K H 0.3359 0.3244 0.3989 0.057 Uiso 0.25 1 d PR A 1
H3L H 0.3671 0.2850 0.3829 0.057 Uiso 0.25 1 d PR A 1
H3M H 0.3835 0.2869 0.4259 0.057 Uiso 0.25 1 d PR A 1
H3N H 0.3522 0.3263 0.4419 0.057 Uiso 0.25 1 d PR A 1
O3WB O 0.351(9) 0.304(6) 0.414(13) 0.047(8) Uani 0.50 1 d P A 2
H3A H 0.3361 0.3275 0.3934 0.057 Uiso 0.25 1 d PR A 2
H3B H 0.3674 0.2881 0.3773 0.057 Uiso 0.25 1 d PR A 2
H3C H 0.3837 0.2900 0.4203 0.057 Uiso 0.25 1 d PR A 2
H3D H 0.3524 0.3294 0.4364 0.057 Uiso 0.25 1 d PR A 2

loop_
_atom_site_aniso_label
_atom_site_aniso_U_11
_atom_site_aniso_U_22
_atom_site_aniso_U_33
_atom_site_aniso_U_23
_atom_site_aniso_U_13
_atom_site_aniso_U_12
C1 0.0438(15) 0.0336(17) 0.0472(16) -0.0071(13) 0.0052(13) 0.0075(13)
C2 0.0487(16) 0.0336(17) 0.0441(16) -0.0080(13) 0.0117(13) 0.0093(13)
C3 0.0445(15) 0.0376(17) 0.0406(15) 0.0024(13) 0.0110(13) -0.0011(13)
C4 0.0413(15) 0.0446(19) 0.0441(16) 0.0079(13) 0.0078(13) 0.0081(14)
C5 0.0444(15) 0.0367(17) 0.0446(16) 0.0081(13) -0.0082(14) -0.0059(13)
C6 0.0426(16) 0.0391(18) 0.0464(16) -0.0108(14) -0.0078(13) -0.0047(13)
C7 0.0420(15) 0.0359(18) 0.0446(16) -0.0070(14) -0.0034(13) 0.0053(14)
C8 0.0405(16) 0.0439(19) 0.0440(17) -0.0096(14) 0.0139(13) 0.0047(14)
C9 0.039(2) 0.044(3) 0.041(2) -0.0005(19) 0.000 0.000
C10 0.0399(15) 0.0354(16) 0.0459(17) -0.0065(12) -0.0081(13) -0.0048(13)
C11 0.0403(15) 0.050(2) 0.0497(18) -0.0063(14) -0.0087(13) -0.0070(15)
C12 0.043(2) 0.043(3) 0.039(2) 0.000 0.000 0.0109(19)
C13 0.0430(16) 0.0420(18) 0.0444(17) 0.0086(14) 0.0105(13) 0.0100(14)
C14 0.0427(16) 0.0470(19) 0.0431(16) -0.0102(14) -0.0053(13) 0.0096(14)
C15 0.037(2) 0.042(3) 0.051(3) 0.000 0.000 -0.0075(19)
C16 0.0372(16) 0.0410(18) 0.0454(17) 0.0095(13) 0.0103(13) 0.0046(13)
C17 0.046(3) 0.049(4) 0.039(3) 0.000 0.000 0.000
C18 0.047(2) 0.040(3) 0.045(2) 0.000 0.000 -0.012(2)
C19 0.047(2) 0.049(3) 0.074(3) 0.000 0.000 -0.012(2)
Cu1 0.0402(4) 0.0345(4) 0.0454(4) 0.000 0.000 0.000
Cu2 0.0403(4) 0.0366(4) 0.0460(4) 0.000 0.000 0.000
Cu3 0.04133(19) 0.0370(2) 0.0433(2) -0.00929(16) 0.01048(16) 0.00656(16)
N1 0.0408(19) 0.049(2) 0.058(2) 0.0196(19) 0.000 0.000
N2 0.045(3) 0.053(4) 0.082(4) 0.000 0.000 0.000
O1 0.0408(10) 0.0398(13) 0.0439(11) -0.0105(9) -0.0024(8) -0.0063(9)
O2 0.0448(11) 0.0427(13) 0.0507(12) 0.0056(10) 0.0089(9) 0.0109(10)
O3 0.0452(11) 0.0409(12) 0.0461(11) -0.0093(10) 0.0132(9) 0.0084(9)
O4 0.0406(10) 0.0387(12) 0.0468(11) -0.0091(9) 0.0112(9) 0.0048(9)
O5 0.0457(11) 0.0458(13) 0.0400(11) -0.0071(9) 0.0110(9) -0.0089(9)
O6 0.0445(11) 0.0414(13) 0.0434(11) 0.0070(9) 0.0084(9) -0.0077(9)
O1W 0.047(2) 0.046(3) 0.051(2) 0.000 0.000 0.000
O2W 0.068(3) 0.038(3) 0.052(2) 0.000 0.000 0.000
O3WA 0.0442(19) 0.05(2) 0.05(3) -0.010(12) 0.011(12) 0.006(13)
O3WB 0.0442(19) 0.05(2) 0.05(3) -0.010(12) 0.011(12) 0.006(13)

loop_
_atom_type_symbol
_atom_type_description
_atom_type_scat_dispersion_real
_atom_type_scat_dispersion_imag
_atom_type_scat_source
C C 0.0033 0.0016 'International Tables Vol C Tables 4.2.6.8 and 6.1.1.4'
H H 0.0000 0.0000 'International Tables Vol C Tables 4.2.6.8 and 6.1.1.4'
Cu Cu 0.3201 1.2651 'International Tables Vol C Tables 4.2.6.8 and 6.1.1.4'
N N 0.0061 0.0033 'International Tables Vol C Tables 4.2.6.8 and 6.1.1.4'
O O 0.0106 0.0060 'International Tables Vol C Tables 4.2.6.8 and 6.1.1.4'

loop_
_geom_angle_atom_site_label_1
_geom_angle_atom_site_label_2
_geom_angle_atom_site_label_3
_geom_angle
_geom_angle_site_symmetry_1
_geom_angle_site_symmetry_3
C6 C1 C2 120.4(3) . .
C6 C1 C7 120.2(3) . .
C2 C1 C7 119.1(3) . .
C3 C2 C1 119.9(3) . .
C3 C2 H2 120.1 . .
C1 C2 H2 120.1 . .
C2 C3 C4 120.9(3) . .
C2 C3 C8 120.8(3) . .
C4 C3 C8 118.3(2) . .
C3 C4 C5 119.5(3) . .
C3 C4 H4 120.3 . .
C5 C4 H4 120.3 . .
C6 C5 C4 119.5(3) . .
C6 C5 C10 119.3(3) . .
C4 C5 C10 121.1(3) . .
C1 C6 C5 119.7(3) . .
C1 C6 H6 120.1 . .
C5 C6 H6 120.1 . .
O1 C7 O2 124.7(3) . .
O1 C7 C1 119.0(3) . .
O2 C7 C1 116.3(3) . .
O3 C8 O4 124.3(3) . .
O3 C8 C3 119.4(3) . .
O4 C8 C3 116.1(2) . .
C10 C9 C10 119.7(4) . 3_566
C10 C9 H9 120.2 . .
C10 C9 H9 120.2 3_566 .
C11 C10 C9 119.6(3) . .
C11 C10 C5 117.9(3) . .
C9 C10 C5 122.5(3) . .
N1 C11 C10 120.7(3) . .
N1 C11 H11 119.6 . .
C10 C11 H11 119.6 . .
C13 C12 C13 121.1(4) 10_557 .
C13 C12 H12 119.5 10_557 .
C13 C12 H12 119.5 . .
C12 C13 C14 119.5(3) . .
C12 C13 C16 120.6(3) . .
C14 C13 C16 119.9(2) . .
C15 C14 C13 118.7(3) . .
C15 C14 H14 120.6 . .
C13 C14 H14 120.6 . .
C14 C15 C14 122.3(4) 10_557 .
C14 C15 C18 118.72(19) 10_557 .
C14 C15 C18 118.72(19) . .
O5 C16 O6 126.8(3) . .
O5 C16 C13 116.2(2) . .
O6 C16 C13 117.0(2) . .
C18 C17 C18 124.7(6) . 11_655
C18 C17 H17 117.6 . .
C18 C17 H17 117.6 11_655 .
C19 C18 C17 117.8(4) . .
C19 C18 C15 120.8(4) . .
C17 C18 C15 121.4(4) . .
C18 C19 N2 120.2(4) . .
C18 C19 H19 119.9 . .
N2 C19 H19 119.9 . .
O1 Cu1 O1 90.01(10) 10_557 4_556
O1 Cu1 O1 88.51(10) 10_557 .
O1 Cu1 O1 166.91(12) 4_556 .
O1 Cu1 O1 166.91(12) 10_557 11
O1 Cu1 O1 88.51(10) 4_556 11
O1 Cu1 O1 90.01(10) . 11
O1 Cu1 O1W 96.54(6) 10_557 .
O1 Cu1 O1W 96.54(6) 4_556 .
O1 Cu1 O1W 96.54(6) . .
O1 Cu1 O1W 96.54(6) 11 .
O1 Cu1 Cu2 83.46(6) 10_557 .
O1 Cu1 Cu2 83.46(6) 4_556 .
O1 Cu1 Cu2 83.46(6) . .
O1 Cu1 Cu2 83.46(6) 11 .
O1W Cu1 Cu2 180.0 . .
O2 Cu2 O2 88.31(11) 10_557 .
O2 Cu2 O2 90.16(11) 10_557 4_556
O2 Cu2 O2 166.71(13) . 4_556
O2 Cu2 O2 166.71(13) 10_557 11
O2 Cu2 O2 90.16(11) . 11
O2 Cu2 O2 88.31(11) 4_556 11
O2 Cu2 O2W 96.65(6) 10_557 .
O2 Cu2 O2W 96.65(6) . .
O2 Cu2 O2W 96.65(6) 4_556 .
O2 Cu2 O2W 96.65(6) 11 .
O2 Cu2 Cu1 83.35(6) 10_557 .
O2 Cu2 Cu1 83.35(6) . .
O2 Cu2 Cu1 83.35(6) 4_556 .
O2 Cu2 Cu1 83.35(6) 11 .
O2W Cu2 Cu1 180.0 . .
O6 Cu3 O4 87.84(8) 13_556 13_556
O6 Cu3 O3 90.36(8) 13_556 .
O4 Cu3 O3 167.53(8) 13_556 .
O6 Cu3 O5 167.23(7) 13_556 .
O4 Cu3 O5 90.47(8) 13_556 .
O3 Cu3 O5 88.57(8) . .
O6 Cu3 O3WA 101(7) 13_556 .
O4 Cu3 O3WA 100(6) 13_556 .
O3 Cu3 O3WA 93(6) . .
O5 Cu3 O3WA 92(7) . .
O6 Cu3 O3WB 99(7) 13_556 .
O4 Cu3 O3WB 101(6) 13_556 .
O3 Cu3 O3WB 91(6) . .
O5 Cu3 O3WB 94(7) . .
O3WA Cu3 O3WB 3(10) . .
O6 Cu3 Cu3 84.09(5) 13_556 13_556
O4 Cu3 Cu3 84.38(6) 13_556 13_556
O3 Cu3 Cu3 83.17(6) . 13_556
O5 Cu3 Cu3 83.15(5) . 13_556
O3WA Cu3 Cu3 174(7) . 13_556
O3WB Cu3 Cu3 174(7) . 13_556
C11 N1 C11 119.8(3) . 3_566
C19 N2 C19 119.3(6) 11_655 .
C7 O1 Cu1 123.80(19) . .
C7 O2 Cu2 124.55(19) . .
C8 O3 Cu3 125.02(19) . .
C8 O4 Cu3 123.17(17) . 13_556
C16 O5 Cu3 122.93(18) . .
C16 O6 Cu3 122.84(18) . 13_556
Cu1 O1W H1X 109.5 . .
Cu1 O1W H1Y 109.5 . .
H1X O1W H1Y 109.5 . .
Cu2 O2W H2X 109.5 . .
Cu2 O2W H2Y 109.5 . .
H2X O2W H2Y 109.5 . .
H3K O3WA H3L 109.5 . .
H3M O3WA H3N 109.5 . .
H3A O3WB H3B 109.5 . .
H3C O3WB H3D 111.0 . .

loop_
_geom_bond_atom_site_label_1
_geom_bond_atom_site_label_2
_geom_bond_distance
_geom_bond_site_symmetry_2
C1 C6 1.381(4) .
C1 C2 1.393(4) .
C1 C7 1.507(4) .
C2 C3 1.357(3) .
C2 H2 0.9300 .
C3 C4 1.388(4) .
C3 C8 1.503(4) .
C4 C5 1.401(4) .
C4 H4 0.9300 .
C5 C6 1.389(4) .
C5 C10 1.489(4) .
C6 H6 0.9300 .
C7 O1 1.241(3) .
C7 O2 1.244(3) .
C8 O3 1.241(3) .
C8 O4 1.279(3) .
C9 C10 1.385(3) .
C9 C10 1.385(3) 3_566
C9 H9 0.9300 .
C10 C11 1.379(4) .
C11 N1 1.369(3) .
C11 H11 0.9300 .
C12 C13 1.381(3) 10_557
C12 C13 1.381(3) .
C12 H12 0.9300 .
C13 C14 1.389(4) .
C13 C16 1.512(4) .
C14 C15 1.375(3) .
C14 H14 0.9300 .
C15 C14 1.375(3) 10_557
C15 C18 1.522(5) .
C16 O5 1.238(3) .
C16 O6 1.241(3) .
C17 C18 1.410(5) .
C17 C18 1.410(5) 11_655
C17 H17 0.9300 .
C18 C19 1.386(6) .
C19 N2 1.453(5) .
C19 H19 0.9300 .
Cu1 O1 1.9683(18) 10_557
Cu1 O1 1.9683(18) 4_556
Cu1 O1 1.9683(18) .
Cu1 O1 1.9683(18) 11
Cu1 O1W 2.147(4) .
Cu1 Cu2 2.6517(10) .
Cu2 O2 1.9548(18) 10_557
Cu2 O2 1.9548(18) .
Cu2 O2 1.9548(18) 4_556
Cu2 O2 1.9548(18) 11
Cu2 O2W 2.158(4) .
Cu3 O6 1.9528(19) 13_556
Cu3 O4 1.9573(19) 13_556
Cu3 O3 1.9670(18) .
Cu3 O5 1.9738(19) .
Cu3 O3WA 2.08(18) .
Cu3 O3WB 2.18(18) .
Cu3 Cu3 2.6533(7) 13_556
N1 C11 1.369(3) 3_566
N2 C19 1.453(5) 11_655
O4 Cu3 1.9573(19) 13_556
O6 Cu3 1.9528(19) 13_556
O1W H1X 0.9600 .
O1W H1Y 0.9600 .
O2W H2X 0.9600 .
O2W H2Y 0.9600 .
O3WA H3K 0.9600 .
O3WA H3L 0.9800 .
O3WA H3M 0.9800 .
O3WA H3N 0.9400 .
O3WB H3A 0.9600 .
O3WB H3B 0.9600 .
O3WB H3C 0.9600 .
O3WB H3D 0.9600 .

loop_
_geom_torsion_atom_site_label_1
_geom_torsion_atom_site_label_2
_geom_torsion_atom_site_label_3
_geom_torsion_atom_site_label_4
_geom_torsion
_geom_torsion_site_symmetry_1
_geom_torsion_site_symmetry_4
C6 C1 C2 C3 -1.1(4) . .
C7 C1 C2 C3 -176.3(2) . .
C1 C2 C3 C4 -0.1(4) . .
C1 C2 C3 C8 177.4(3) . .
C2 C3 C4 C5 0.8(4) . .
C8 C3 C4 C5 -176.8(2) . .
C3 C4 C5 C6 -0.2(4) . .
C3 C4 C5 C10 176.7(3) . .
C2 C1 C6 C5 1.6(4) . .
C7 C1 C6 C5 176.8(2) . .
C4 C5 C6 C1 -0.9(4) . .
C10 C5 C6 C1 -177.9(2) . .
C6 C1 C7 O1 2.8(4) . .
C2 C1 C7 O1 178.1(3) . .
C6 C1 C7 O2 -175.4(3) . .
C2 C1 C7 O2 -0.1(4) . .
C2 C3 C8 O3 -175.0(3) . .
C4 C3 C8 O3 2.6(4) . .
C2 C3 C8 O4 -0.2(4) . .
C4 C3 C8 O4 177.4(3) . .
C10 C9 C10 C11 0.25(19) 3_566 .
C10 C9 C10 C5 -179.1(3) 3_566 .
C6 C5 C10 C11 138.3(3) . .
C4 C5 C10 C11 -38.6(4) . .
C6 C5 C10 C9 -42.3(4) . .
C4 C5 C10 C9 140.8(2) . .
C9 C10 C11 N1 -0.5(4) . .
C5 C10 C11 N1 178.9(2) . .
C13 C12 C13 C14 2.1(6) 10_557 .
C13 C12 C13 C16 -175.5(2) 10_557 .
C12 C13 C14 C15 -0.4(5) . .
C16 C13 C14 C15 177.3(3) . .
C13 C14 C15 C14 -1.4(6) . 10_557
C13 C14 C15 C18 -175.6(3) . .
C12 C13 C16 O5 175.7(3) . .
C14 C13 C16 O5 -2.0(4) . .
C12 C13 C16 O6 -4.1(4) . .
C14 C13 C16 O6 178.2(3) . .
C18 C17 C18 C19 0.0 11_655 .
C18 C17 C18 C15 180.0 11_655 .
C14 C15 C18 C19 -87.2(3) 10_557 .
C14 C15 C18 C19 87.2(3) . .
C14 C15 C18 C17 92.8(3) 10_557 .
C14 C15 C18 C17 -92.8(3) . .
C17 C18 C19 N2 0.0 . .
C15 C18 C19 N2 180.0 . .
O1 Cu1 Cu2 O2 -0.09(8) 10_557 10_557
O1 Cu1 Cu2 O2 -90.85(7) 4_556 10_557
O1 Cu1 Cu2 O2 89.15(7) . 10_557
O1 Cu1 Cu2 O2 179.91(8) 11 10_557
O1W Cu1 Cu2 O2 0(12) . 10_557
O1 Cu1 Cu2 O2 -89.15(7) 10_557 .
O1 Cu1 Cu2 O2 -179.91(8) 4_556 .
O1 Cu1 Cu2 O2 0.09(8) . .
O1 Cu1 Cu2 O2 90.85(7) 11 .
O1W Cu1 Cu2 O2 0(12) . .
O1 Cu1 Cu2 O2 90.85(7) 10_557 4_556
O1 Cu1 Cu2 O2 0.09(8) 4_556 4_556
O1 Cu1 Cu2 O2 -179.91(8) . 4_556
O1 Cu1 Cu2 O2 -89.15(7) 11 4_556
O1W Cu1 Cu2 O2 0(13) . 4_556
O1 Cu1 Cu2 O2 179.91(8) 10_557 11
O1 Cu1 Cu2 O2 89.15(7) 4_556 11
O1 Cu1 Cu2 O2 -90.85(7) . 11
O1 Cu1 Cu2 O2 -0.09(8) 11 11
O1W Cu1 Cu2 O2 0(12) . 11
O1 Cu1 Cu2 O2W 0(25) 10_557 .
O1 Cu1 Cu2 O2W 0(67) 4_556 .
O1 Cu1 Cu2 O2W 0(25) . .
O1 Cu1 Cu2 O2W 0(67) 11 .
O1W Cu1 Cu2 O2W 0(16) . .
C10 C11 N1 C11 0.25(19) . 3_566
C18 C19 N2 C19 0.0 . 11_655
O2 C7 O1 Cu1 4.7(4) . .
C1 C7 O1 Cu1 -173.37(17) . .
O1 Cu1 O1 C7 81.3(2) 10_557 .
O1 Cu1 O1 C7 -2.3(2) 4_556 .
O1 Cu1 O1 C7 -85.7(2) 11 .
O1W Cu1 O1 C7 177.7(2) . .
Cu2 Cu1 O1 C7 -2.3(2) . .
O1 C7 O2 Cu2 -4.6(4) . .
C1 C7 O2 Cu2 173.51(16) . .
O2 Cu2 O2 C7 -81.4(2) 10_557 .
O2 Cu2 O2 C7 2.1(2) 4_556 .
O2 Cu2 O2 C7 85.4(2) 11 .
O2W Cu2 O2 C7 -177.9(2) . .
Cu1 Cu2 O2 C7 2.1(2) . .
O4 C8 O3 Cu3 -0.9(4) . .
C3 C8 O3 Cu3 173.42(18) . .
O6 Cu3 O3 C8 84.9(2) 13_556 .
O4 Cu3 O3 C8 3.3(5) 13_556 .
O5 Cu3 O3 C8 -82.4(2) . .
O3WA Cu3 O3 C8 -174(7) . .
O3WB Cu3 O3 C8 -176(7) . .
Cu3 Cu3 O3 C8 0.9(2) 13_556 .
O3 C8 O4 Cu3 0.1(4) . 13_556
C3 C8 O4 Cu3 -174.36(17) . 13_556
O6 C16 O5 Cu3 5.4(4) . .
C13 C16 O5 Cu3 -174.35(17) . .
O6 Cu3 O5 C16 -4.9(5) 13_556 .
O4 Cu3 O5 C16 -87.1(2) 13_556 .
O3 Cu3 O5 C16 80.4(2) . .
O3WA Cu3 O5 C16 173(6) . .
O3WB Cu3 O5 C16 171(6) . .
Cu3 Cu3 O5 C16 -2.8(2) 13_556 .
O5 C16 O6 Cu3 -4.8(4) . 13_556
C13 C16 O6 Cu3 174.99(17) . 13_556

loop_
_platon_squeeze_void_nr
_platon_squeeze_void_average_x
_platon_squeeze_void_average_y
_platon_squeeze_void_average_z
_platon_squeeze_void_volume
_platon_squeeze_void_count_electrons
_platon_squeeze_void_content
1 -0.006 0.000 -0.010 10751 4407 ' '
